data_2203838
loop_
_publ_author_name
'Gao, Shan'
'Liu, Ji-Wei'
'Huo, Li-Hua'
'Zhao, Hui'

_publ_section_title
;
 Diaquadiformatodipyridinecobalt(II)
;
_journal_issue 6
_journal_name_full 'Acta Crystallographica Section E'
_journal_page_first m808
_journal_page_last m810
_journal_paper_doi 10.1107/S1600536804011572
_journal_volume 60
_journal_year 2004
_chemical_formula_iupac '[Co (C H O2)2 (C5 H5 N)2 (H2 O)2]'
_chemical_formula_moiety 'C12 H16 Co N2 O6'
_chemical_formula_sum 'C12 H16 Co N2 O6'
_chemical_formula_weight 343.20
_chemical_name_systematic
;
Diaquadiformatodipyridinecobalt(II)
;
_space_group_IT_number 15
_symmetry_cell_setting monoclinic
_symmetry_space_group_name_Hall '-C 2yc'
_symmetry_space_group_name_H-M 'C 1 2/c 1'
_atom_sites_solution_hydrogens geom
_atom_sites_solution_primary direct
_atom_sites_solution_secondary difmap
_cell_angle_alpha 90.00
_cell_angle_beta 109.73(2)
_cell_angle_gamma 90.00
_cell_formula_units_Z 4
_cell_length_a 16.564(6)
_cell_length_b 6.300(2)
_cell_length_c 14.597(6)
_cell_measurement_reflns_used 4837
_cell_measurement_temperature 293(2)
_cell_measurement_theta_max 27.5
_cell_measurement_theta_min 3.2
_cell_volume 1433.8(9)
_computing_cell_refinement RAPID-AUTO
_computing_data_collection 'RAPID-AUTO (Rigaku, 1998)'
_computing_data_reduction 'CrystalStructure (Rigaku/MSC, 2002)'
_computing_molecular_graphics 'ORTEPII (Johnson, 1976)'
_computing_publication_material SHELXL97
_computing_structure_refinement 'SHELXL97 (Sheldrick, 1997)'
_computing_structure_solution 'SHELXS97 (Sheldrick, 1997)'
_diffrn_ambient_temperature 293(2)
_diffrn_detector_area_resol_mean 10
_diffrn_measured_fraction_theta_full 1.00
_diffrn_measured_fraction_theta_max 1.00
_diffrn_measurement_device_type 'Rigaku R-AXIS RAPID'
_diffrn_measurement_method \w
_diffrn_radiation_monochromator graphite
_diffrn_radiation_source 'fine-focus sealed tube'
_diffrn_radiation_type MoK\a
_diffrn_radiation_wavelength 0.71073
_diffrn_reflns_av_R_equivalents 0.042
_diffrn_reflns_av_sigmaI/netI 0.030
_diffrn_reflns_limit_h_max 21
_diffrn_reflns_limit_h_min -21
_diffrn_reflns_limit_k_max 8
_diffrn_reflns_limit_k_min -7
_diffrn_reflns_limit_l_max 18
_diffrn_reflns_limit_l_min -18
_diffrn_reflns_number 5339
_diffrn_reflns_theta_full 27.5
_diffrn_reflns_theta_max 27.5
_diffrn_reflns_theta_min 3.2
_diffrn_standards_decay_% 0
_diffrn_standards_interval_count 0
_diffrn_standards_interval_time 0
_diffrn_standards_number 0
_exptl_absorpt_coefficient_mu 1.225
_exptl_absorpt_correction_T_max 0.766
_exptl_absorpt_correction_T_min 0.602
_exptl_absorpt_correction_type multi-scan
_exptl_absorpt_process_details '(ABSCOR; Higashi, 1995)'
_exptl_crystal_colour Pink
_exptl_crystal_density_diffrn 1.590
_exptl_crystal_density_method 'not measured'
_exptl_crystal_description Prism
_exptl_crystal_F_000 708
_exptl_crystal_size_max 0.45
_exptl_crystal_size_mid 0.36
_exptl_crystal_size_min 0.22
_refine_diff_density_max 0.87
_refine_diff_density_min -0.54
_refine_ls_extinction_method none
_refine_ls_goodness_of_fit_ref 1.07
_refine_ls_hydrogen_treatment mixed
_refine_ls_matrix_type full
_refine_ls_number_parameters 103
_refine_ls_number_reflns 1641
_refine_ls_number_restraints 3
_refine_ls_restrained_S_all 1.07
_refine_ls_R_factor_all 0.048
_refine_ls_R_factor_gt 0.045
_refine_ls_shift/su_max 0.000
_refine_ls_shift/su_mean 0.000
_refine_ls_structure_factor_coef Fsqd
_refine_ls_weighting_details 'calc w = 1/[\s^2^(Fo^2^)+(0.0875P)^2^+0.7449P] where P = (Fo^2^+2Fc^2^)/3'
_refine_ls_weighting_scheme calc
_refine_ls_wR_factor_gt 0.124
_refine_ls_wR_factor_ref 0.128
_reflns_number_gt 1488
_reflns_number_total 1641
_reflns_threshold_expression I>2\s(I)
_cod_data_source_file ww6206.cif
_cod_data_source_block I
_cod_depositor_comments
;
The following automatic conversions were performed:
'_symmetry_cell_setting' value 'Monoclinic' changed to 'monoclinic'
according to '/home/saulius/struct/CIF-dictionaries/cif_core.dic'
dictionary named 'cif_core.dic' version 2.4.1 from
2010-06-29.

'_exptl_absorpt_correction_type' value 'Multi-scan' changed
to 'multi-scan' according to
'/home/saulius/struct/CIF-dictionaries/cif_core.dic' dictionary named
'cif_core.dic' version 2.4.1 from 2010-06-29.

Automatic conversion script
Id: cif_fix_enum 1527 2010-12-29 10:47:43Z saulius 

The following automatic conversions were performed:

'_symmetry_cell_setting' value 'Monoclinic' changed to 'monoclinic'
according to /home/saulius/struct/CIF-dictionaries/cif_core.dic
dictionary named 'cif_core.dic' version 2.4.1 from
2010-06-29.

'_exptl_absorpt_correction_type' value 'Multi-scan'
changed to 'multi-scan' according to
/home/saulius/struct/CIF-dictionaries/cif_core.dic dictionary named
'cif_core.dic' version 2.4.1 from 2010-06-29.

Automatic conversion script
Id: cif_fix_values 1715 2011-07-08 13:25:40Z adriana 
;
_cod_original_cell_volume 1433.7(9)
_cod_original_sg_symbol_H-M 'C 2/c'
_cod_database_code 2203838
_cod_database_fobs_code 2203838

loop_
_symmetry_equiv_pos_as_xyz
'x, y, z'
'-x, y, -z+1/2'
'x+1/2, y+1/2, z'
'-x+1/2, y+1/2, -z+1/2'
'-x, -y, -z'
'x, -y, z-1/2'
'-x+1/2, -y+1/2, -z'
'x+1/2, -y+1/2, z-1/2'

loop_
_atom_site_label
_atom_site_fract_x
_atom_site_fract_y
_atom_site_fract_z
_atom_site_U_iso_or_equiv
_atom_site_adp_type
_atom_site_calc_flag
_atom_site_refinement_flags
_atom_site_occupancy
_atom_site_type_symbol
Co1 0.2500 0.7500 0.5000 0.0298(2) Uani d S 1 Co
N1 0.38440(10) 0.6701(3) 0.56060(10) 0.0359(4) Uani d . 1 N
O1 0.26710(10) 1.0300(2) 0.58000(10) 0.0403(4) Uani d . 1 O
O2 0.2968(2) 1.2093(3) 0.71870(10) 0.0489(5) Uani d . 1 O
O1W 0.22110(10) 0.5685(3) 0.60920(10) 0.0405(4) Uani d D 1 O
C1 0.4115(2) 0.4726(4) 0.5866(2) 0.0433(5) Uani d . 1 C
C2 0.4970(2) 0.4219(5) 0.6294(2) 0.0524(6) Uani d . 1 C
C3 0.5576(2) 0.5792(5) 0.6444(2) 0.0571(7) Uani d . 1 C
C4 0.5305(2) 0.7808(5) 0.6160(3) 0.0537(8) Uani d . 1 C
C5 0.4437(2) 0.8220(4) 0.5749(2) 0.0440(5) Uani d . 1 C
C6 0.2951(2) 1.0450(4) 0.6697(2) 0.0380(5) Uani d . 1 C
H1 0.3710 0.3646 0.5754 0.052 Uiso calc R 1 H
H2 0.5134 0.2828 0.6479 0.063 Uiso calc R 1 H
H3 0.6157 0.5489 0.6733 0.068 Uiso calc R 1 H
H4 0.5702 0.8899 0.6242 0.064 Uiso calc R 1 H
H5 0.4260 0.9604 0.5565 0.053 Uiso calc R 1 H
H6 0.3172 0.9220 0.7042 0.046 Uiso calc R 1 H
H1W1 0.245(2) 0.451(3) 0.632(2) 0.061 Uiso d D 1 H
H1W2 0.209(2) 0.633(4) 0.655(2) 0.061 Uiso d D 1 H

loop_
_atom_site_aniso_label
_atom_site_aniso_U_11
_atom_site_aniso_U_22
_atom_site_aniso_U_33
_atom_site_aniso_U_12
_atom_site_aniso_U_13
_atom_site_aniso_U_23
Co1 0.0336(3) 0.0282(3) 0.0272(3) -0.00060(10) 0.0098(2) -0.00050(10)
N1 0.0340(9) 0.0360(10) 0.0372(9) -0.0006(8) 0.0116(8) 0.0010(8)
O1 0.0528(9) 0.0330(8) 0.0322(7) 0.0015(7) 0.0104(7) -0.0017(6)
O2 0.0720(10) 0.0381(8) 0.0380(10) -0.0028(9) 0.0209(9) -0.0069(7)
O1W 0.0530(9) 0.0340(8) 0.0380(8) 0.0040(7) 0.0201(7) 0.0057(6)
C1 0.0440(10) 0.0380(10) 0.0470(10) 0.0020(10) 0.0140(10) 0.0030(10)
C2 0.0510(10) 0.0460(10) 0.0550(10) 0.0120(10) 0.0110(10) 0.0070(10)
C3 0.0390(10) 0.069(2) 0.058(2) 0.0080(10) 0.0090(10) 0.0000(10)
C4 0.0370(10) 0.058(2) 0.061(2) -0.0090(10) 0.0100(10) -0.0020(10)
C5 0.0390(10) 0.0380(10) 0.0510(10) -0.0030(10) 0.0100(10) 0.0000(10)
C6 0.0470(10) 0.0310(10) 0.0370(10) -0.0032(9) 0.0154(9) -0.0025(8)

loop_
_atom_type_symbol
_atom_type_description
_atom_type_scat_dispersion_real
_atom_type_scat_dispersion_imag
_atom_type_scat_source
C C 0.0033 0.0016 'International Tables Vol C Tables 4.2.6.8 and 6.1.1.4'
H H 0.0000 0.0000 'International Tables Vol C Tables 4.2.6.8 and 6.1.1.4'
N N 0.0061 0.0033 'International Tables Vol C Tables 4.2.6.8 and 6.1.1.4'
O O 0.0106 0.0060 'International Tables Vol C Tables 4.2.6.8 and 6.1.1.4'
Co Co 0.3494 0.9721 'International Tables Vol C Tables 4.2.6.8 and 6.1.1.4'

loop_
_geom_angle_atom_site_label_1
_geom_angle_atom_site_label_2
_geom_angle_atom_site_label_3
_geom_angle_site_symmetry_1
_geom_angle_site_symmetry_3
_geom_angle
_geom_angle_publ_flag
N1 Co1 N1 . 7_566 180.0 yes
O1 Co1 N1 . . 92.37(7) yes
O1 Co1 N1 7_566 . 87.63(7) yes
O1 Co1 O1 7_566 . 180.0 yes
O1 Co1 O1W 7_566 . 86.70(7) yes
O1 Co1 O1W . . 93.30(7) yes
O1W Co1 N1 . . 91.68(7) yes
O1W Co1 N1 7_566 . 88.32(7) yes
O1W Co1 O1W 7_566 . 180.0 yes
O1 C6 O2 . . 126.6(2) yes
O1 Co1 N1 7_566 7_566 92.37(7) no
O1 Co1 N1 . 7_566 87.63(7) no
O1 Co1 O1W 7_566 7_566 93.30(7) no
O1 Co1 O1W . 7_566 86.70(7) no
Co1 O1W H1W2 . . 120(2) no
Co1 O1W H1W1 . . 124(2) no
N1 C1 C2 . . 122.8(2) no
N1 C1 H1 . . 118.6 no
N1 C5 C4 . . 122.4(3) no
N1 C5 H5 . . 118.8 no
O1 C6 H6 . . 116.7 no
O2 C6 H6 . . 116.7 no
O1W Co1 N1 7_566 7_566 91.68(7) no
O1W Co1 N1 . 7_566 88.32(7) no
C1 N1 Co1 . . 122.4(2) no
C1 N1 C5 . . 117.6(2) no
C1 C2 H2 . . 120.4 no
C2 C1 H1 . . 118.6 no
C2 C3 H3 . . 120.9 no
C3 C2 C1 . . 119.3(3) no
C3 C2 H2 . . 120.4 no
C3 C4 C5 . . 119.6(3) no
C3 C4 H4 . . 120.2 no
C4 C3 C2 . . 118.3(2) no
C4 C3 H3 . . 120.9 no
C4 C5 H5 . . 118.8 no
C5 N1 Co1 . . 120.0(2) no
C5 C4 H4 . . 120.2 no
C6 O1 Co1 . . 126.2(2) no
H1W2 O1W H1W1 . . 108(2) no

loop_
_geom_bond_atom_site_label_1
_geom_bond_atom_site_label_2
_geom_bond_site_symmetry_2
_geom_bond_distance
_geom_bond_publ_flag
Co1 N1 . 2.159(2) yes
Co1 O1 . 2.081(2) yes
Co1 O1W . 2.143(2) yes
O1 C6 . 1.236(3) yes
O2 C6 . 1.253(3) yes
Co1 N1 7_566 2.159(2) no
Co1 O1 7_566 2.081(2) no
Co1 O1W 7_566 2.143(2) no
N1 C1 . 1.334(3) no
N1 C5 . 1.337(3) no
O1W H1W1 . 0.86(3) no
O1W H1W2 . 0.86(3) no
C1 C2 . 1.378(4) no
C1 H1 . 0.9300 no
C2 C3 . 1.375(4) no
C2 H2 . 0.9300 no
C3 C4 . 1.364(4) no
C3 H3 . 0.9300 no
C4 C5 . 1.383(4) no
C4 H4 . 0.9300 no
C5 H5 . 0.9300 no
C6 H6 . 0.9300 no

loop_
_geom_hbond_atom_site_label_D
_geom_hbond_atom_site_label_H
_geom_hbond_atom_site_label_A
_geom_hbond_site_symmetry_A
_geom_hbond_distance_DH
_geom_hbond_distance_HA
_geom_hbond_distance_DA
_geom_hbond_angle_DHA
_geom_hbond_publ_flag
O1W H1W1 O2 1_545 0.86(3) 1.98(3) 2.810(3) 163(3) yes
O1W H1W2 O2 4_546 0.86(3) 1.95(3) 2.773(3) 163(3) yes

loop_
_geom_torsion_atom_site_label_1
_geom_torsion_atom_site_label_2
_geom_torsion_atom_site_label_3
_geom_torsion_atom_site_label_4
_geom_torsion_site_symmetry_1
_geom_torsion
_geom_torsion_publ_flag
Co1 N1 C1 C2 . -177.0(2) no
Co1 N1 C5 C4 . 178.1(2) no
Co1 O1 C6 O2 . -171.5(2) no
N1 Co1 O1 C6 . -59.7(2) no
N1 Co1 O1 C6 7_566 120.3(2) no
N1 C1 C2 C3 . -1.4(4) no
O1 Co1 N1 C1 7_566 -40.7(2) no
O1 Co1 N1 C1 . 139.3(2) no
O1 Co1 N1 C5 7_566 140.6(2) no
O1 Co1 N1 C5 . -39.5(2) no
O1W Co1 N1 C1 7_566 -134.1(2) no
O1W Co1 N1 C1 . 46.0(2) no
O1W Co1 N1 C5 7_566 47.2(2) no
O1W Co1 N1 C5 . -132.8(2) no
O1W Co1 O1 C6 7_566 -147.9(2) no
O1W Co1 O1 C6 . 32.1(2) no
C1 N1 C5 C4 . -0.7(4) no
C1 C2 C3 C4 . -0.1(4) no
C2 C3 C4 C5 . 1.1(5) no
C3 C4 C5 N1 . -0.8(5) no
C5 N1 C1 C2 . 1.8(4) no
